data_7049796
loop_
_publ_author_name
'Lakma, Avinash'
'Hossain, Sayed Muktar'
'van Leusen, Jan'
'K\"ogerler, Paul'
'Singh, Akhilesh Kumar'

_publ_section_title
;
 Tetranuclear Mn<sup>II</sup>, Co<sup>II</sup>, Cu<sup>II</sup> and
 Zn<sup>II</sup> grid complexes of an unsymmetrical ditopic ligand:
 synthesis, structure, redox and magnetic properties.
;
_journal_issue 22
_journal_name_full 'Dalton transactions (Cambridge, England : 2003)'
_journal_page_first 7766
_journal_page_last 7777
_journal_paper_doi 10.1039/c9dt01041f
_journal_volume 48
_journal_year 2019
_chemical_formula_sum 'C65 H53 Cl3 Cu4 N12 O16'
_chemical_formula_weight 1618.70
_space_group_crystal_system monoclinic
_space_group_IT_number 14
_space_group_name_Hall '-P 2ybc'
_space_group_name_H-M_alt 'P 1 21/c 1'
_symmetry_space_group_name_Hall '-P 2ybc'
_symmetry_space_group_name_H-M 'P 1 21/c 1'
_atom_sites_solution_hydrogens geom
_audit_creation_method SHELXL-2014/7
_audit_update_record
;
2018-01-10 deposited with the CCDC.    2019-04-23 downloaded from the CCDC.
;
_cell_angle_alpha 90
_cell_angle_beta 105.578(5)
_cell_angle_gamma 90
_cell_formula_units_Z 4
_cell_length_a 17.691(3)
_cell_length_b 25.597(4)
_cell_length_c 14.797(2)
_cell_measurement_reflns_used 15386
_cell_measurement_temperature 110(2)
_cell_measurement_theta_max 28.362
_cell_measurement_theta_min 2.241
_cell_volume 6454.5(17)
_computing_structure_refinement 'SHELXL-2014/7 (Sheldrick, 2014)'
_diffrn_ambient_temperature 110(2)
_diffrn_measured_fraction_theta_full 0.999
_diffrn_measured_fraction_theta_max 0.951
_diffrn_measurement_device_type 'Bruker D8 Venture'
_diffrn_radiation_type MoK\a
_diffrn_radiation_wavelength 0.71073
_diffrn_reflns_av_R_equivalents 0.0667
_diffrn_reflns_av_unetI/netI 0.0541
_diffrn_reflns_Laue_measured_fraction_full 0.999
_diffrn_reflns_Laue_measured_fraction_max 0.951
_diffrn_reflns_limit_h_max 22
_diffrn_reflns_limit_h_min -23
_diffrn_reflns_limit_k_max 31
_diffrn_reflns_limit_k_min -33
_diffrn_reflns_limit_l_max 16
_diffrn_reflns_limit_l_min -19
_diffrn_reflns_number 145390
_diffrn_reflns_point_group_measured_fraction_full 0.999
_diffrn_reflns_point_group_measured_fraction_max 0.951
_diffrn_reflns_theta_full 25.242
_diffrn_reflns_theta_max 28.362
_diffrn_reflns_theta_min 2.241
_diffrn_source 'fine-focus sealed tube'
_exptl_absorpt_coefficient_mu 1.505
_exptl_absorpt_correction_T_max 0.740
_exptl_absorpt_correction_T_min 0.704
_exptl_absorpt_correction_type empirical
_exptl_absorpt_process_details empirical
_exptl_crystal_colour green
_exptl_crystal_density_diffrn 1.666
_exptl_crystal_description Block
_exptl_crystal_F_000 3288
_exptl_crystal_size_max 0.4
_exptl_crystal_size_mid 0.2
_exptl_crystal_size_min 0.2
_refine_diff_density_max 1.316
_refine_diff_density_min -0.896
_refine_diff_density_rms 0.089
_refine_ls_extinction_method none
_refine_ls_goodness_of_fit_ref 1.000
_refine_ls_hydrogen_treatment constr
_refine_ls_matrix_type full
_refine_ls_number_parameters 909
_refine_ls_number_reflns 15386
_refine_ls_number_restraints 0
_refine_ls_restrained_S_all 1.000
_refine_ls_R_factor_all 0.0835
_refine_ls_R_factor_gt 0.0422
_refine_ls_shift/su_max 0.002
_refine_ls_shift/su_mean 0.000
_refine_ls_structure_factor_coef Fsqd
_refine_ls_weighting_details 'w=1/[\s^2^(Fo^2^)+(0.0541P)^2^+6.8046P] where P=(Fo^2^+2Fc^2^)/3'
_refine_ls_weighting_scheme calc
_refine_ls_wR_factor_gt 0.0950
_refine_ls_wR_factor_ref 0.1101
_reflns_Friedel_coverage 0.000
_reflns_number_gt 10706
_reflns_number_total 15386
_reflns_threshold_expression 'I > 2\s(I)'
_cod_data_source_file c9dt01041f2.cif
_cod_data_source_block Cu_grid
_cod_depositor_comments 'Adding full bibliography for 7049795--7049798.cif.'
_cod_original_cell_volume 6454.4(19)
_cod_database_code 7049796
_shelx_shelxl_version_number 2014/7
_shelx_space_group_comment
;
The symmetry employed for this shelxl refinement is uniquely defined
by the following loop, which should always be used as a source of
symmetry information in preference to the above space-group names.
They are only intended as comments.
;

loop_
_space_group_symop_operation_xyz
'x, y, z'
'-x, y+1/2, -z+1/2'
'-x, -y, -z'
'x, -y-1/2, z-1/2'

loop_
_atom_site_label
_atom_site_type_symbol
_atom_site_fract_x
_atom_site_fract_y
_atom_site_fract_z
_atom_site_U_iso_or_equiv
_atom_site_adp_type
_atom_site_occupancy
_atom_site_site_symmetry_order
_atom_site_calc_flag
_atom_site_refinement_flags_posn
_atom_site_refinement_flags_adp
Cu1 Cu 0.30076(2) 0.62352(2) 1.10896(2) 0.02054(9) Uani 1 1 d . .
Cu2 Cu 0.09455(2) 0.62157(2) 0.91309(2) 0.02211(9) Uani 1 1 d . .
Cu4 Cu 0.39816(2) 0.63624(2) 0.89714(2) 0.02146(9) Uani 1 1 d . .
Cu3 Cu 0.20667(2) 0.57488(2) 0.72305(2) 0.02248(9) Uani 1 1 d . .
C1 C 0.1933(2) 0.20876(16) 0.6308(3) 0.0561(10) Uani 1 1 d . .
H1 H 0.1808 0.1944 0.6880 0.067 Uiso 1 1 calc R U
C15 C 0.08098(16) 0.54004(11) 1.05591(19) 0.0238(6) Uani 1 1 d . .
C14 C 0.08568(16) 0.49137(11) 1.0971(2) 0.0267(6) Uani 1 1 d . .
H14 H 0.0648 0.4854 1.1490 0.032 Uiso 1 1 calc R U
C10 C 0.17000(16) 0.52345(10) 0.86261(19) 0.0228(6) Uani 1 1 d . .
C16 C 0.04211(16) 0.58483(11) 1.09146(19) 0.0252(6) Uani 1 1 d . .
C13 C 0.12147(17) 0.45148(11) 1.0611(2) 0.0282(6) Uani 1 1 d . .
H13 H 0.1252 0.4175 1.0878 0.034 Uiso 1 1 calc R U
C12 C 0.15153(17) 0.46131(11) 0.9864(2) 0.0275(6) Uani 1 1 d . .
H12 H 0.1779 0.4346 0.9622 0.033 Uiso 1 1 calc R U
C11 C 0.14277(16) 0.51110(10) 0.94657(19) 0.0231(6) Uani 1 1 d . .
C7 C 0.29465(19) 0.48191(12) 0.6366(2) 0.0336(7) Uani 1 1 d . .
C17 C -0.0293(2) 0.60625(13) 1.2007(2) 0.0398(8) Uani 1 1 d . .
H17A H 0.0079 0.6238 1.2531 0.060 Uiso 1 1 calc R U
H17B H -0.0695 0.5885 1.2238 0.060 Uiso 1 1 calc R U
H17C H -0.0542 0.6322 1.1534 0.060 Uiso 1 1 calc R U
C2 C 0.29197(17) 0.53350(12) 0.5996(2) 0.0288(7) Uani 1 1 d . .
C8 C 0.25864(17) 0.46630(11) 0.7098(2) 0.0281(6) Uani 1 1 d . .
C3 C 0.3329(2) 0.54286(14) 0.5309(2) 0.0384(8) Uani 1 1 d . .
H3 H 0.3302 0.5767 0.5037 0.046 Uiso 1 1 calc R U
C4 C 0.3762(3) 0.50523(17) 0.5022(3) 0.0584(11) Uani 1 1 d . .
H4 H 0.4045 0.5134 0.4578 0.070 Uiso 1 1 calc R U
C6 C 0.3387(3) 0.44397(16) 0.6033(3) 0.0625(12) Uani 1 1 d . .
H6 H 0.3405 0.4094 0.6270 0.075 Uiso 1 1 calc R U
C9 C 0.2567(2) 0.40952(12) 0.7365(2) 0.0396(8) Uani 1 1 d . .
H9A H 0.3097 0.3981 0.7701 0.059 Uiso 1 1 calc R U
H9B H 0.2376 0.3884 0.6797 0.059 Uiso 1 1 calc R U
H9C H 0.2215 0.4051 0.7771 0.059 Uiso 1 1 calc R U
C5 C 0.3787(3) 0.45472(18) 0.5387(3) 0.0810(17) Uani 1 1 d . .
H5 H 0.4080 0.4281 0.5186 0.097 Uiso 1 1 calc R U
C26 C 0.35517(15) 0.54948(10) 1.01660(18) 0.0205(6) Uani 1 1 d . .
C19 C 0.19269(18) 0.63145(12) 1.3240(2) 0.0301(7) Uani 1 1 d . .
H19 H 0.1896 0.6684 1.3276 0.036 Uiso 1 1 calc R U
C27 C 0.39251(15) 0.52379(10) 0.94898(18) 0.0204(6) Uani 1 1 d . .
C28 C 0.40786(16) 0.47037(10) 0.95019(19) 0.0243(6) Uani 1 1 d . .
H28 H 0.3920 0.4481 0.9932 0.029 Uiso 1 1 calc R U
C18 C 0.23124(17) 0.60919(11) 1.26120(19) 0.0245(6) Uani 1 1 d . .
C24 C 0.27991(16) 0.52530(10) 1.20183(19) 0.0226(6) Uani 1 1 d . .
C29 C 0.44611(17) 0.45018(11) 0.8886(2) 0.0263(6) Uani 1 1 d . .
H29 H 0.4580 0.4140 0.8892 0.032 Uiso 1 1 calc R U
C23 C 0.23920(16) 0.55389(11) 1.26069(19) 0.0233(6) Uani 1 1 d . .
C25 C 0.29893(18) 0.46839(11) 1.2206(2) 0.0312(7) Uani 1 1 d . .
H25A H 0.2504 0.4479 1.2030 0.047 Uiso 1 1 calc R U
H25B H 0.3246 0.4634 1.2875 0.047 Uiso 1 1 calc R U
H25C H 0.3342 0.4568 1.1835 0.047 Uiso 1 1 calc R U
C30 C 0.46715(17) 0.48337(11) 0.82547(19) 0.0266(6) Uani 1 1 d . .
H30 H 0.4932 0.4703 0.7817 0.032 Uiso 1 1 calc R U
C31 C 0.44946(16) 0.53581(11) 0.82747(19) 0.0233(6) Uani 1 1 d . .
C20 C 0.15952(18) 0.60135(13) 1.3800(2) 0.0331(7) Uani 1 1 d . .
H20 H 0.1330 0.6176 1.4205 0.040 Uiso 1 1 calc R U
C32 C 0.46914(17) 0.57517(11) 0.7624(2) 0.0274(6) Uani 1 1 d . .
C21 C 0.16461(19) 0.54731(13) 1.3777(2) 0.0356(7) Uani 1 1 d . .
H21 H 0.1405 0.5262 1.4149 0.043 Uiso 1 1 calc R U
C22 C 0.20511(18) 0.52492(12) 1.3208(2) 0.0305(7) Uani 1 1 d . .
H22 H 0.2105 0.4880 1.3218 0.037 Uiso 1 1 calc R U
C33 C 0.5255(3) 0.59062(16) 0.6407(3) 0.0569(11) Uani 1 1 d . .
H33A H 0.4768 0.6052 0.6005 0.085 Uiso 1 1 calc R U
H33B H 0.5544 0.5727 0.6018 0.085 Uiso 1 1 calc R U
H33C H 0.5579 0.6189 0.6757 0.085 Uiso 1 1 calc R U
C42 C 0.26883(16) 0.68193(10) 0.79120(18) 0.0199(6) Uani 1 1 d . .
C43 C 0.19227(15) 0.68974(10) 0.72142(18) 0.0192(5) Uani 1 1 d . .
C40 C 0.42497(16) 0.75014(11) 0.92313(18) 0.0224(6) Uani 1 1 d . .
C45 C 0.09265(17) 0.74415(11) 0.6253(2) 0.0261(6) Uani 1 1 d . .
H45 H 0.0718 0.7777 0.6052 0.031 Uiso 1 1 calc R U
C46 C 0.05308(17) 0.69955(11) 0.5863(2) 0.0267(6) Uani 1 1 d . .
H46 H 0.0042 0.7019 0.5399 0.032 Uiso 1 1 calc R U
C44 C 0.16229(17) 0.73959(10) 0.69329(19) 0.0237(6) Uani 1 1 d . .
H44 H 0.1899 0.7699 0.7211 0.028 Uiso 1 1 calc R U
C34 C 0.53731(17) 0.68889(11) 1.00211(19) 0.0271(6) Uani 1 1 d . .
C48 C 0.04725(17) 0.60107(12) 0.5765(2) 0.0272(6) Uani 1 1 d . .
C41 C 0.39858(17) 0.80559(10) 0.8993(2) 0.0277(6) Uani 1 1 d . .
H41A H 0.3505 0.8056 0.8475 0.042 Uiso 1 1 calc R U
H41B H 0.4398 0.8249 0.8805 0.042 Uiso 1 1 calc R U
H41C H 0.3883 0.8224 0.9543 0.042 Uiso 1 1 calc R U
C35 C 0.61622(18) 0.68553(13) 1.0573(2) 0.0343(7) Uani 1 1 d . .
H35 H 0.6406 0.6522 1.0674 0.041 Uiso 1 1 calc R U
C39 C 0.50354(17) 0.73987(11) 0.98457(19) 0.0250(6) Uani 1 1 d . .
C38 C 0.54941(18) 0.78264(12) 1.0277(2) 0.0333(7) Uani 1 1 d . .
H38 H 0.5270 0.8166 1.0180 0.040 Uiso 1 1 calc R U
C47 C 0.08589(16) 0.65146(11) 0.61592(18) 0.0225(6) Uani 1 1 d . .
C36 C 0.65849(19) 0.72830(14) 1.0966(2) 0.0391(8) Uani 1 1 d . .
H36 H 0.7111 0.7243 1.1335 0.047 Uiso 1 1 calc R U
C37 C 0.62493(19) 0.77756(14) 1.0831(2) 0.0419(8) Uani 1 1 d . .
H37 H 0.6537 0.8073 1.1116 0.050 Uiso 1 1 calc R U
C62 C 0.44904(16) 0.69120(11) 1.19629(19) 0.0251(6) Uani 1 1 d . .
C57 C 0.19136(15) 0.70027(10) 0.98308(18) 0.0199(6) Uani 1 1 d . .
C59 C 0.26229(17) 0.78437(11) 1.04235(19) 0.0241(6) Uani 1 1 d . .
H59 H 0.2197 0.8041 1.0051 0.029 Uiso 1 1 calc R U
C58 C 0.26047(16) 0.72981(10) 1.03970(18) 0.0211(6) Uani 1 1 d . .
C60 C 0.32644(17) 0.80922(11) 1.09954(19) 0.0257(6) Uani 1 1 d . .
H60 H 0.3276 0.8462 1.1044 0.031 Uiso 1 1 calc R U
C61 C 0.38911(17) 0.77977(11) 1.14980(19) 0.0251(6) Uani 1 1 d . .
H61 H 0.4349 0.7961 1.1878 0.030 Uiso 1 1 calc R U
C55 C 0.01660(16) 0.71665(11) 0.81998(19) 0.0247(6) Uani 1 1 d . .
C53 C -0.10220(18) 0.70925(13) 0.6860(2) 0.0339(7) Uani 1 1 d . .
H53 H -0.1003 0.7461 0.6800 0.041 Uiso 1 1 calc R U
C54 C -0.04466(17) 0.68455(11) 0.7590(2) 0.0265(6) Uani 1 1 d . .
C63 C 0.57733(18) 0.69044(14) 1.2966(2) 0.0406(8) Uani 1 1 d . .
H63A H 0.5602 0.6626 1.3321 0.061 Uiso 1 1 calc R U
H63B H 0.6132 0.7139 1.3402 0.061 Uiso 1 1 calc R U
H63C H 0.6044 0.6751 1.2533 0.061 Uiso 1 1 calc R U
C56 C 0.01028(19) 0.77492(11) 0.8157(2) 0.0344(7) Uani 1 1 d . .
H56A H 0.0477 0.7901 0.8707 0.052 Uiso 1 1 calc R U
H56B H -0.0431 0.7854 0.8152 0.052 Uiso 1 1 calc R U
H56C H 0.0221 0.7875 0.7585 0.052 Uiso 1 1 calc R U
C49 C -0.04821(17) 0.62920(11) 0.7662(2) 0.0275(6) Uani 1 1 d . .
C50 C -0.1077(2) 0.60285(14) 0.6996(2) 0.0411(8) Uani 1 1 d . .
H50 H -0.1099 0.5658 0.7027 0.049 Uiso 1 1 calc R U
C52 C -0.1602(2) 0.68236(14) 0.6238(2) 0.0421(8) Uani 1 1 d . .
H52 H -0.1983 0.7005 0.5767 0.051 Uiso 1 1 calc R U
C51 C -0.1629(2) 0.62820(14) 0.6302(2) 0.0448(9) Uani 1 1 d . .
H51 H -0.2025 0.6089 0.5870 0.054 Uiso 1 1 calc R U
O2 O 0.19128(11) 0.65027(7) 0.99420(13) 0.0237(4) Uani 1 1 d . .
O10 O 0.34805(11) 0.59951(7) 1.01144(12) 0.0221(4) Uani 1 1 d . .
O14 O 0.16268(11) 0.57074(7) 0.83151(13) 0.0248(4) Uani 1 1 d . .
O9 O 0.25896(12) 0.64175(7) 1.20950(14) 0.0284(5) Uani 1 1 d . .
O5 O 0.50253(12) 0.64491(8) 0.97117(15) 0.0320(5) Uani 1 1 d . .
O6 O 0.29434(11) 0.63452(7) 0.80703(13) 0.0227(4) Uani 1 1 d . .
O15 O 0.03788(12) 0.62855(7) 1.06082(15) 0.0319(5) Uani 1 1 d . .
O11 O 0.45193(13) 0.62029(8) 0.76141(15) 0.0357(5) Uani 1 1 d . .
O12 O 0.50719(14) 0.55395(9) 0.70573(15) 0.0416(6) Uani 1 1 d . .
O1 O -0.00118(12) 0.60044(8) 0.83054(14) 0.0311(5) Uani 1 1 d . .
O7 O 0.07070(13) 0.55864(8) 0.60593(15) 0.0354(5) Uani 1 1 d . .
O4 O 0.50982(12) 0.71949(8) 1.24414(15) 0.0330(5) Uani 1 1 d . .
O3 O 0.44593(12) 0.64425(8) 1.19589(14) 0.0318(5) Uani 1 1 d . .
O16 O 0.01206(13) 0.56845(8) 1.15943(14) 0.0325(5) Uani 1 1 d . .
O8 O -0.01405(13) 0.60960(9) 0.50352(16) 0.0400(6) Uani 1 1 d . .
N10 N 0.31982(13) 0.70117(8) 1.09141(15) 0.0198(5) Uani 1 1 d . .
N6 N 0.29976(13) 0.54905(8) 1.13396(15) 0.0201(5) Uani 1 1 d . .
N9 N 0.37877(13) 0.71150(8) 0.88826(15) 0.0207(5) Uani 1 1 d . .
N12 N 0.07722(13) 0.69464(9) 0.87676(16) 0.0223(5) Uani 1 1 d . .
N4 N 0.41327(13) 0.55611(8) 0.88859(15) 0.0207(5) Uani 1 1 d . .
N5 N 0.33431(13) 0.51902(8) 1.07671(16) 0.0226(5) Uani 1 1 d . .
N3 N 0.22823(14) 0.50152(9) 0.75337(16) 0.0246(5) Uani 1 1 d . .
N11 N 0.13646(13) 0.72782(9) 0.92691(16) 0.0239(5) Uani 1 1 d . .
N8 N 0.30514(13) 0.72417(8) 0.82834(15) 0.0213(5) Uani 1 1 d . .
N1 N 0.10799(13) 0.55014(8) 0.98098(15) 0.0219(5) Uani 1 1 d . .
N2 N 0.20061(14) 0.48436(9) 0.82772(16) 0.0261(5) Uani 1 1 d . .
N7 N 0.15436(13) 0.64630(9) 0.68253(15) 0.0210(5) Uani 1 1 d . .
C64 C 0.38350(16) 0.72597(10) 1.14348(18) 0.0215(6) Uani 1 1 d . .
C65 C -0.0564(2) 0.56361(14) 0.4612(3) 0.0558(11) Uani 1 1 d . .
H65A H -0.0206 0.5399 0.4410 0.084 Uiso 1 1 calc R U
H65B H -0.0991 0.5739 0.4068 0.084 Uiso 1 1 calc R U
H65C H -0.0783 0.5458 0.5071 0.084 Uiso 1 1 calc R U
O17 O 0.25369(12) 0.57269(7) 0.62208(14) 0.0303(5) Uani 1 1 d . .
Cl8 Cl 0.20345(7) 0.27671(4) 0.64457(8) 0.0640(3) Uani 1 1 d . .
Cl7 Cl 0.11414(7) 0.19404(4) 0.53362(8) 0.0669(3) Uani 1 1 d . .
Cl9 Cl 0.28002(9) 0.18030(6) 0.62285(13) 0.1036(5) Uani 1 1 d . .

loop_
_atom_site_aniso_label
_atom_site_aniso_U_11
_atom_site_aniso_U_22
_atom_site_aniso_U_33
_atom_site_aniso_U_23
_atom_site_aniso_U_13
_atom_site_aniso_U_12
Cu1 0.02564(18) 0.01503(16) 0.02252(17) 0.00083(13) 0.00916(14) -0.00016(13)
Cu2 0.02198(18) 0.01611(17) 0.02691(18) 0.00312(13) 0.00428(14) -0.00135(13)
Cu4 0.02284(18) 0.01713(17) 0.02387(17) 0.00249(13) 0.00534(14) 0.00081(13)
Cu3 0.02776(19) 0.01561(17) 0.02470(18) -0.00037(13) 0.00813(14) 0.00047(14)
C1 0.056(2) 0.051(2) 0.065(3) -0.005(2) 0.021(2) -0.0097(19)
C15 0.0201(14) 0.0224(14) 0.0258(14) 0.0031(11) 0.0008(11) -0.0051(11)
C14 0.0235(15) 0.0274(15) 0.0265(15) 0.0061(12) 0.0020(12) -0.0049(12)
C10 0.0220(14) 0.0180(14) 0.0250(14) 0.0000(11) 0.0006(11) -0.0029(11)
C16 0.0214(15) 0.0286(16) 0.0231(14) -0.0010(12) 0.0017(12) -0.0056(12)
C13 0.0300(16) 0.0196(14) 0.0326(16) 0.0087(12) 0.0043(13) -0.0035(12)
C12 0.0292(16) 0.0183(14) 0.0328(16) 0.0035(12) 0.0044(13) 0.0017(12)
C11 0.0196(14) 0.0190(14) 0.0274(15) 0.0025(11) 0.0009(11) -0.0029(11)
C7 0.0413(19) 0.0316(17) 0.0266(15) -0.0012(13) 0.0066(14) 0.0118(14)
C17 0.046(2) 0.0357(18) 0.0413(19) -0.0091(15) 0.0174(16) -0.0020(15)
C2 0.0281(16) 0.0317(16) 0.0241(15) -0.0051(12) 0.0024(12) 0.0020(13)
C8 0.0283(16) 0.0238(15) 0.0277(15) -0.0023(12) -0.0004(12) 0.0047(12)
C3 0.0424(19) 0.0430(19) 0.0319(17) -0.0007(14) 0.0131(15) 0.0067(16)
C4 0.074(3) 0.071(3) 0.042(2) 0.0095(19) 0.034(2) 0.030(2)
C6 0.099(3) 0.050(2) 0.050(2) 0.0141(19) 0.039(2) 0.043(2)
C9 0.048(2) 0.0236(16) 0.047(2) -0.0030(14) 0.0123(16) 0.0075(14)
C5 0.130(4) 0.072(3) 0.062(3) 0.021(2) 0.061(3) 0.065(3)
C26 0.0181(13) 0.0176(14) 0.0231(14) 0.0008(11) 0.0011(11) 0.0002(11)
C19 0.0370(18) 0.0257(15) 0.0293(16) 0.0018(12) 0.0119(14) 0.0006(13)
C27 0.0191(14) 0.0195(13) 0.0201(13) 0.0023(11) 0.0011(11) 0.0001(11)
C28 0.0262(15) 0.0191(14) 0.0252(14) 0.0009(11) 0.0028(12) -0.0012(11)
C18 0.0261(15) 0.0252(14) 0.0212(14) 0.0024(11) 0.0047(12) -0.0033(12)
C24 0.0197(14) 0.0229(14) 0.0232(14) 0.0033(11) 0.0025(11) -0.0039(11)
C29 0.0285(16) 0.0173(14) 0.0295(15) -0.0005(11) 0.0011(12) 0.0056(12)
C23 0.0218(14) 0.0254(14) 0.0213(14) 0.0020(11) 0.0033(11) -0.0040(11)
C25 0.0360(17) 0.0242(15) 0.0337(16) 0.0094(13) 0.0098(14) 0.0004(13)
C30 0.0276(16) 0.0273(15) 0.0237(14) -0.0016(12) 0.0048(12) 0.0078(12)
C31 0.0215(14) 0.0253(14) 0.0217(14) 0.0018(11) 0.0032(11) 0.0043(11)
C20 0.0325(17) 0.0405(18) 0.0296(16) -0.0002(14) 0.0138(13) -0.0009(14)
C32 0.0263(15) 0.0310(17) 0.0249(15) 0.0044(12) 0.0071(12) 0.0082(13)
C21 0.0354(18) 0.0402(18) 0.0350(17) 0.0074(14) 0.0159(14) -0.0078(15)
C22 0.0317(17) 0.0266(16) 0.0333(16) 0.0055(13) 0.0089(13) -0.0063(13)
C33 0.075(3) 0.061(2) 0.049(2) 0.0278(19) 0.043(2) 0.032(2)
C42 0.0258(15) 0.0179(13) 0.0188(13) 0.0015(10) 0.0108(11) 0.0009(11)
C43 0.0216(14) 0.0182(13) 0.0204(13) 0.0003(10) 0.0101(11) 0.0010(11)
C40 0.0265(15) 0.0230(14) 0.0216(14) 0.0002(11) 0.0133(12) -0.0018(12)
C45 0.0310(16) 0.0206(14) 0.0294(15) 0.0049(12) 0.0127(13) 0.0084(12)
C46 0.0228(15) 0.0305(16) 0.0273(15) 0.0039(12) 0.0077(12) 0.0014(12)
C44 0.0285(16) 0.0185(14) 0.0275(15) -0.0015(11) 0.0136(12) 0.0010(11)
C34 0.0255(15) 0.0318(16) 0.0246(14) 0.0049(12) 0.0077(12) -0.0036(13)
C48 0.0232(15) 0.0296(16) 0.0275(15) 0.0024(13) 0.0044(12) -0.0016(12)
C41 0.0318(16) 0.0184(14) 0.0347(16) -0.0019(12) 0.0118(13) -0.0017(12)
C35 0.0276(17) 0.0361(17) 0.0373(17) 0.0078(14) 0.0056(14) -0.0010(14)
C39 0.0273(15) 0.0269(15) 0.0233(14) -0.0011(12) 0.0109(12) -0.0030(12)
C38 0.0314(17) 0.0311(17) 0.0363(17) -0.0055(13) 0.0071(14) -0.0026(13)
C47 0.0229(15) 0.0231(14) 0.0221(14) 0.0035(11) 0.0072(11) 0.0008(11)
C36 0.0249(17) 0.051(2) 0.0368(18) 0.0030(15) 0.0000(14) -0.0045(15)
C37 0.0321(18) 0.042(2) 0.048(2) -0.0104(16) 0.0031(15) -0.0120(15)
C62 0.0250(15) 0.0307(17) 0.0224(14) -0.0034(12) 0.0115(12) -0.0041(12)
C57 0.0230(14) 0.0169(13) 0.0231(13) -0.0009(11) 0.0119(11) -0.0004(11)
C59 0.0279(15) 0.0221(14) 0.0258(14) 0.0019(11) 0.0133(12) 0.0020(12)
C58 0.0259(15) 0.0191(13) 0.0225(13) -0.0014(11) 0.0136(12) -0.0014(11)
C60 0.0360(17) 0.0166(13) 0.0301(15) -0.0038(11) 0.0187(13) -0.0050(12)
C61 0.0294(16) 0.0235(14) 0.0253(14) -0.0034(11) 0.0125(12) -0.0056(12)
C55 0.0251(15) 0.0246(15) 0.0280(15) 0.0066(12) 0.0136(12) 0.0035(12)
C53 0.0310(17) 0.0354(17) 0.0341(17) 0.0084(14) 0.0069(14) 0.0072(14)
C54 0.0244(15) 0.0301(15) 0.0274(15) 0.0079(12) 0.0111(12) 0.0050(12)
C63 0.0246(17) 0.048(2) 0.0439(19) -0.0004(16) 0.0009(14) 0.0039(15)
C56 0.0325(17) 0.0269(16) 0.0438(19) 0.0067(14) 0.0101(15) 0.0060(13)
C49 0.0219(15) 0.0314(16) 0.0287(15) 0.0058(12) 0.0062(12) -0.0031(12)
C50 0.0368(19) 0.0395(19) 0.0394(18) 0.0101(15) -0.0027(15) -0.0113(15)
C52 0.0326(18) 0.052(2) 0.0360(18) 0.0151(16) 0.0000(15) 0.0075(16)
C51 0.0335(19) 0.052(2) 0.0407(19) 0.0053(16) -0.0039(15) -0.0094(16)
O2 0.0249(10) 0.0139(9) 0.0308(11) 0.0023(8) 0.0049(8) -0.0006(8)
O10 0.0290(11) 0.0144(9) 0.0246(10) 0.0019(7) 0.0099(8) 0.0007(8)
O14 0.0320(11) 0.0148(9) 0.0282(10) 0.0023(8) 0.0090(9) 0.0007(8)
O9 0.0412(12) 0.0195(10) 0.0294(11) 0.0015(8) 0.0181(9) -0.0005(9)
O5 0.0257(11) 0.0232(11) 0.0423(12) 0.0055(9) 0.0008(9) -0.0008(9)
O6 0.0255(10) 0.0160(9) 0.0251(10) 0.0008(8) 0.0040(8) 0.0015(8)
O15 0.0355(12) 0.0220(11) 0.0397(12) 0.0026(9) 0.0128(10) -0.0002(9)
O11 0.0473(14) 0.0249(11) 0.0418(13) 0.0110(9) 0.0238(11) 0.0099(10)
O12 0.0552(15) 0.0414(13) 0.0378(12) 0.0148(10) 0.0288(11) 0.0225(11)
O1 0.0273(11) 0.0245(11) 0.0363(12) 0.0095(9) -0.0004(9) -0.0042(9)
O7 0.0370(12) 0.0228(11) 0.0392(12) 0.0017(9) -0.0022(10) -0.0023(9)
O4 0.0251(11) 0.0329(12) 0.0387(12) -0.0028(9) 0.0044(9) -0.0035(9)
O3 0.0342(12) 0.0245(11) 0.0348(12) 0.0000(9) 0.0060(9) 0.0023(9)
O16 0.0409(13) 0.0285(11) 0.0321(11) 0.0008(9) 0.0169(10) -0.0020(9)
O8 0.0361(13) 0.0335(12) 0.0394(13) 0.0027(10) -0.0090(10) -0.0053(10)
N10 0.0236(12) 0.0173(11) 0.0204(11) -0.0014(9) 0.0094(9) -0.0001(9)
N6 0.0214(12) 0.0161(11) 0.0227(11) 0.0006(9) 0.0062(9) -0.0005(9)
N9 0.0233(12) 0.0200(11) 0.0199(11) 0.0003(9) 0.0074(9) 0.0000(9)
N12 0.0231(12) 0.0197(12) 0.0254(12) 0.0030(9) 0.0088(10) 0.0009(10)
N4 0.0188(12) 0.0190(11) 0.0223(11) 0.0036(9) 0.0024(9) 0.0033(9)
N5 0.0262(13) 0.0176(11) 0.0250(12) 0.0006(9) 0.0087(10) -0.0003(10)
N3 0.0290(13) 0.0186(12) 0.0247(12) -0.0005(9) 0.0045(10) 0.0009(10)
N11 0.0255(13) 0.0184(11) 0.0287(13) 0.0008(10) 0.0087(10) -0.0005(10)
N8 0.0216(12) 0.0200(12) 0.0235(12) 0.0005(9) 0.0079(10) -0.0005(9)
N1 0.0209(12) 0.0182(11) 0.0243(12) 0.0022(9) 0.0021(10) -0.0040(9)
N2 0.0301(13) 0.0184(12) 0.0291(13) 0.0022(10) 0.0068(11) 0.0012(10)
N7 0.0254(12) 0.0198(11) 0.0198(11) 0.0013(9) 0.0094(10) -0.0007(9)
C64 0.0246(14) 0.0231(14) 0.0198(13) -0.0021(11) 0.0111(11) -0.0019(11)
C65 0.048(2) 0.041(2) 0.060(2) -0.0038(18) -0.0168(19) -0.0139(17)
O17 0.0407(12) 0.0218(10) 0.0332(11) -0.0029(9) 0.0180(10) 0.0020(9)
Cl8 0.0674(7) 0.0478(6) 0.0771(7) -0.0154(5) 0.0197(6) -0.0198(5)
Cl7 0.0824(8) 0.0503(6) 0.0580(6) -0.0054(5) 0.0014(5) -0.0195(5)
Cl9 0.0752(9) 0.0944(10) 0.1554(15) -0.0240(10) 0.0552(10) 0.0058(8)

loop_
_atom_type_symbol
_atom_type_description
_atom_type_scat_dispersion_real
_atom_type_scat_dispersion_imag
_atom_type_scat_source
C C 0.0033 0.0016 'International Tables Vol C Tables 4.2.6.8 and 6.1.1.4'
N N 0.0061 0.0033 'International Tables Vol C Tables 4.2.6.8 and 6.1.1.4'
O O 0.0106 0.0060 'International Tables Vol C Tables 4.2.6.8 and 6.1.1.4'
Cl Cl 0.1484 0.1585 'International Tables Vol C Tables 4.2.6.8 and 6.1.1.4'
Cu Cu 0.3201 1.2651 'International Tables Vol C Tables 4.2.6.8 and 6.1.1.4'
H H 0.0000 0.0000 'International Tables Vol C Tables 4.2.6.8 and 6.1.1.4'

loop_
_geom_angle_atom_site_label_1
_geom_angle_atom_site_label_2
_geom_angle_atom_site_label_3
_geom_angle
O9 Cu1 N6 93.84(9)
O9 Cu1 O10 175.08(8)
N6 Cu1 O10 81.92(8)
O9 Cu1 N10 88.44(8)
N6 Cu1 N10 171.29(9)
O10 Cu1 N10 95.40(8)
O9 Cu1 O2 94.44(8)
N6 Cu1 O2 112.47(8)
O10 Cu1 O2 89.49(7)
N10 Cu1 O2 75.68(8)
O1 Cu2 N12 92.83(9)
O1 Cu2 O2 174.50(8)
N12 Cu2 O2 81.68(9)
O1 Cu2 N1 91.56(8)
N12 Cu2 N1 166.36(9)
O2 Cu2 N1 93.82(8)
O1 Cu2 O14 90.22(8)
N12 Cu2 O14 117.40(8)
O2 Cu2 O14 92.22(8)
N1 Cu2 O14 75.47(8)
O5 Cu4 N9 92.86(9)
O5 Cu4 O6 171.32(8)
N9 Cu4 O6 82.00(8)
O5 Cu4 N4 91.69(9)
N9 Cu4 N4 172.88(9)
O6 Cu4 N4 92.80(8)
O5 Cu4 O10 97.51(8)
N9 Cu4 O10 110.82(8)
O6 Cu4 O10 90.87(7)
N4 Cu4 O10 73.95(8)
O17 Cu3 N3 93.03(9)
O17 Cu3 O14 174.58(8)
N3 Cu3 O14 81.71(9)
O17 Cu3 N7 93.13(8)
N3 Cu3 N7 165.31(10)
O14 Cu3 N7 92.29(8)
O17 Cu3 O6 94.05(8)
N3 Cu3 O6 117.14(8)
O14 Cu3 O6 87.24(7)
N7 Cu3 O6 75.68(8)
Cl9 C1 Cl8 111.1(2)
Cl9 C1 Cl7 112.4(2)
Cl8 C1 Cl7 110.0(2)
N1 C15 C14 123.0(3)
N1 C15 C16 116.1(2)
C14 C15 C16 120.9(3)
C15 C14 C13 118.5(3)
O14 C10 N2 126.2(3)
O14 C10 C11 118.4(2)
N2 C10 C11 115.5(2)
O15 C16 O16 125.7(3)
O15 C16 C15 124.5(3)
O16 C16 C15 109.8(2)
C12 C13 C14 119.5(3)
C13 C12 C11 119.0(3)
N1 C11 C12 122.0(3)
N1 C11 C10 116.4(2)
C12 C11 C10 121.6(3)
C6 C7 C2 117.8(3)
C6 C7 C8 117.7(3)
C2 C7 C8 124.5(3)
O17 C2 C3 117.0(3)
O17 C2 C7 125.5(3)
C3 C2 C7 117.5(3)
N3 C8 C7 120.0(3)
N3 C8 C9 119.6(3)
C7 C8 C9 120.4(3)
C4 C3 C2 122.7(3)
C3 C4 C5 119.6(4)
C5 C6 C7 123.0(4)
C6 C5 C4 119.3(3)
O10 C26 N5 126.3(2)
O10 C26 C27 116.9(2)
N5 C26 C27 116.7(2)
C20 C19 C18 122.1(3)
N4 C27 C28 121.8(2)
N4 C27 C26 115.2(2)
C28 C27 C26 122.9(2)
C29 C28 C27 119.3(3)
O9 C18 C19 116.7(3)
O9 C18 C23 125.2(3)
C19 C18 C23 118.1(3)
N6 C24 C23 120.2(2)
N6 C24 C25 120.1(3)
C23 C24 C25 119.7(2)
C28 C29 C30 119.1(3)
C22 C23 C18 117.4(3)
C22 C23 C24 118.2(3)
C18 C23 C24 124.4(2)
C31 C30 C29 118.6(3)
N4 C31 C30 122.8(3)
N4 C31 C32 114.0(2)
C30 C31 C32 123.2(3)
C19 C20 C21 120.2(3)
O11 C32 O12 124.1(3)
O11 C32 C31 123.8(3)
O12 C32 C31 112.1(2)
C22 C21 C20 118.7(3)
C21 C22 C23 123.4(3)
O6 C42 N8 126.4(3)
O6 C42 C43 117.5(2)
N8 C42 C43 116.0(2)
N7 C43 C44 121.3(2)
N7 C43 C42 116.4(2)
C44 C43 C42 122.2(2)
N9 C40 C39 120.1(2)
N9 C40 C41 120.1(3)
C39 C40 C41 119.8(2)
C44 C45 C46 119.4(3)
C47 C46 C45 118.8(3)
C45 C44 C43 119.3(3)
O5 C34 C35 116.6(3)
O5 C34 C39 126.1(3)
C35 C34 C39 117.3(3)
O7 C48 O8 124.8(3)
O7 C48 C47 124.0(3)
O8 C48 C47 111.2(2)
C36 C35 C34 122.6(3)
C38 C39 C34 117.7(3)
C38 C39 C40 118.4(3)
C34 C39 C40 123.8(3)
C37 C38 C39 123.1(3)
N7 C47 C46 122.6(3)
N7 C47 C48 115.2(2)
C46 C47 C48 122.2(3)
C35 C36 C37 120.3(3)
C38 C37 C36 118.9(3)
O3 C62 O4 125.1(3)
O3 C62 C64 124.1(3)
O4 C62 C64 110.8(2)
O2 C57 N11 126.3(2)
O2 C57 C58 117.4(2)
N11 C57 C58 116.3(2)
C60 C59 C58 119.2(3)
N10 C58 C59 121.5(3)
N10 C58 C57 116.3(2)
C59 C58 C57 122.2(3)
C59 C60 C61 119.3(3)
C60 C61 C64 118.3(3)
N12 C55 C54 120.1(3)
N12 C55 C56 119.9(3)
C54 C55 C56 120.0(3)
C52 C53 C54 123.0(3)
C53 C54 C49 117.6(3)
C53 C54 C55 118.7(3)
C49 C54 C55 123.6(3)
O1 C49 C50 116.7(3)
O1 C49 C54 125.6(3)
C50 C49 C54 117.7(3)
C51 C50 C49 123.0(3)
C53 C52 C51 119.3(3)
C50 C51 C52 119.4(3)
C57 O2 Cu2 109.02(16)
C57 O2 Cu1 111.00(16)
Cu2 O2 Cu1 139.85(9)
C26 O10 Cu1 108.91(16)
C26 O10 Cu4 113.44(16)
Cu1 O10 Cu4 137.58(9)
C10 O14 Cu3 108.56(17)
C10 O14 Cu2 110.93(17)
Cu3 O14 Cu2 140.30(9)
C18 O9 Cu1 126.08(18)
C34 O5 Cu4 126.83(19)
C42 O6 Cu4 108.65(16)
C42 O6 Cu3 111.99(16)
Cu4 O6 Cu3 139.36(9)
C32 O12 C33 113.5(2)
C49 O1 Cu2 126.55(18)
C62 O4 C63 116.1(2)
C16 O16 C17 117.4(2)
C48 O8 C65 115.7(3)
C58 N10 C64 118.5(2)
C58 N10 Cu1 118.30(18)
C64 N10 Cu1 121.92(18)
C24 N6 N5 117.6(2)
C24 N6 Cu1 128.61(19)
N5 N6 Cu1 113.31(16)
C40 N9 N8 117.0(2)
C40 N9 Cu4 130.0(2)
N8 N9 Cu4 112.75(16)
C55 N12 N11 116.8(2)
C55 N12 Cu2 129.5(2)
N11 N12 Cu2 113.40(16)
C27 N4 C31 118.4(2)
C27 N4 Cu4 120.44(18)
C31 N4 Cu4 121.00(18)
C26 N5 N6 109.4(2)
C8 N3 N2 116.9(2)
C8 N3 Cu3 129.4(2)
N2 N3 Cu3 113.52(17)
C57 N11 N12 109.5(2)
C42 N8 N9 110.1(2)
C11 N1 C15 118.0(2)
C11 N1 Cu2 118.55(18)
C15 N1 Cu2 123.38(19)
C10 N2 N3 110.0(2)
C43 N7 C47 118.6(2)
C43 N7 Cu3 118.34(18)
C47 N7 Cu3 122.97(18)
N10 C64 C61 123.0(3)
N10 C64 C62 115.5(2)
C61 C64 C62 121.6(3)
C2 O17 Cu3 126.34(19)

loop_
_geom_bond_atom_site_label_1
_geom_bond_atom_site_label_2
_geom_bond_distance
Cu1 O9 1.8891(19)
Cu1 N6 1.943(2)
Cu1 O10 1.9515(18)
Cu1 N10 2.044(2)
Cu1 O2 2.3102(19)
Cu2 O1 1.882(2)
Cu2 N12 1.947(2)
Cu2 O2 1.9508(19)
Cu2 N1 2.069(2)
Cu2 O14 2.3203(19)
Cu4 O5 1.890(2)
Cu4 N9 1.955(2)
Cu4 O6 1.9590(19)
Cu4 N4 2.077(2)
Cu4 O10 2.3099(18)
Cu3 O17 1.896(2)
Cu3 N3 1.944(2)
Cu3 O14 1.9654(19)
Cu3 N7 2.064(2)
Cu3 O6 2.2904(19)
C1 Cl9 1.730(4)
C1 Cl8 1.755(4)
C1 Cl7 1.757(4)
C15 N1 1.345(4)
C15 C14 1.379(4)
C15 C16 1.503(4)
C14 C13 1.381(4)
C10 O14 1.289(3)
C10 N2 1.308(4)
C10 C11 1.482(4)
C16 O15 1.202(3)
C16 O16 1.326(3)
C13 C12 1.372(4)
C12 C11 1.395(4)
C11 N1 1.343(4)
C7 C6 1.415(5)
C7 C2 1.426(4)
C7 C8 1.452(4)
C17 O16 1.444(4)
C2 O17 1.303(3)
C2 C3 1.418(4)
C8 N3 1.305(4)
C8 C9 1.509(4)
C3 C4 1.367(5)
C4 C5 1.397(6)
C6 C5 1.361(6)
C26 O10 1.287(3)
C26 N5 1.308(3)
C26 C27 1.492(4)
C19 C20 1.373(4)
C19 C18 1.412(4)
C27 N4 1.339(3)
C27 C28 1.393(4)
C28 C29 1.374(4)
C18 O9 1.312(3)
C18 C23 1.423(4)
C24 N6 1.300(3)
C24 C23 1.466(4)
C24 C25 1.504(4)
C29 C30 1.385(4)
C23 C22 1.412(4)
C30 C31 1.380(4)
C31 N4 1.345(3)
C31 C32 1.498(4)
C20 C21 1.387(5)
C32 O11 1.193(3)
C32 O12 1.324(3)
C21 C22 1.370(4)
C33 O12 1.442(4)
C42 O6 1.294(3)
C42 N8 1.301(3)
C42 C43 1.480(4)
C43 N7 1.345(3)
C43 C44 1.402(4)
C40 N9 1.298(4)
C40 C39 1.466(4)
C40 C41 1.506(4)
C45 C44 1.370(4)
C45 C46 1.382(4)
C46 C47 1.381(4)
C34 O5 1.305(3)
C34 C35 1.418(4)
C34 C39 1.430(4)
C48 O7 1.201(3)
C48 O8 1.327(3)
C48 C47 1.502(4)
C35 C36 1.365(5)
C39 C38 1.409(4)
C38 C37 1.373(5)
C47 N7 1.347(3)
C36 C37 1.385(5)
C62 O3 1.203(3)
C62 O4 1.332(3)
C62 C64 1.503(4)
C57 O2 1.290(3)
C57 N11 1.303(3)
C57 C58 1.489(4)
C59 C60 1.376(4)
C59 C58 1.397(4)
C58 N10 1.339(4)
C60 C61 1.381(4)
C61 C64 1.382(4)
C55 N12 1.300(4)
C55 C54 1.462(4)
C55 C56 1.496(4)
C53 C52 1.366(5)
C53 C54 1.419(4)
C54 C49 1.423(4)
C63 O4 1.444(4)
C49 O1 1.310(3)
C49 C50 1.406(4)
C50 C51 1.375(5)
C52 C51 1.391(5)
O8 C65 1.445(4)
N10 C64 1.341(4)
N6 N5 1.400(3)
N9 N8 1.403(3)
N12 N11 1.397(3)
N3 N2 1.390(3)
